data_7110091
loop_
_publ_author_name
'Olga A. Ivanova'
'Ekaterina M. Budynina'
'Dmitriy A. Skvortsov'
'Michelle Limoge'
'Andrei V. Bakin'
'Alexey O. Chagarovskiy'
'Igor V. Trushkov'
'Mikhail Ya. Melnikov'

_publ_section_title
;
 A bioinspired route to indanes and cyclopentannulated hetarenes via
 (3+2)-cyclodimerization of donor-acceptor cyclopropanes
;
_journal_name_full Chem.Commun.
_journal_page_first 11482
_journal_paper_doi 10.1039/c3cc44475a
_journal_volume 49
_journal_year 2013
_chemical_absolute_configuration unk
_chemical_formula_moiety 'C30 H36 O12'
_chemical_formula_sum 'C30 H36 O12'
_chemical_formula_weight 588.59
_chemical_melting_point_gt 351
_chemical_melting_point_lt 353
_chemical_name_systematic
;
Dimethyl 2-({1RS,2SR,3SR)-3-(3,4-dimethoxyphenyl)-5,6-dimethoxy-2-[2-methoxy-
1-(methoxycarbonyl)-2-oxoethyl]-2,3-dihydro-1H-inden-1-yl}methyl)malonate
;
_space_group_IT_number 19
_symmetry_cell_setting orthorhombic
_symmetry_space_group_name_Hall 'P 2ac 2ab'
_symmetry_space_group_name_H-M 'P 21 21 21'
_atom_sites_solution_hydrogens geom
_atom_sites_solution_primary direct
_atom_sites_solution_secondary difmap
_audit_creation_method SHELXL97
_cell_angle_alpha 90.00
_cell_angle_beta 90.00
_cell_angle_gamma 90.00
_cell_formula_units_Z 8
_cell_length_a 10.1750(2)
_cell_length_b 23.6050(6)
_cell_length_c 24.7146(6)
_cell_measurement_reflns_used 9402
_cell_measurement_temperature 295(2)
_cell_measurement_theta_max 70.69
_cell_measurement_theta_min 3.58
_cell_volume 5936.0(2)
_computing_cell_refinement '<i>X--AREA</i> (STOE & CIE, 2012)'
_computing_data_collection '<i>X--AREA</i> (STOE & CIE, 2012)'
_computing_data_reduction '<i>X--AREA</i> (STOE & CIE, 2012)'
_computing_molecular_graphics '<i>Ortep--3</i> (Farrugia, 1997)'
_computing_publication_material '<i>WinGX</i> (Farrugia, 1999)'
_computing_structure_refinement '<i>SHELXL97</i> (Sheldrick, 2008)'
_computing_structure_solution '<i>SHELXS97</i> (Sheldrick, 2008)'
_diffrn_ambient_temperature 295(2)
_diffrn_detector Pilatus100K
_diffrn_detector_area_resol_mean 5.81
_diffrn_detector_type STOE
_diffrn_measured_fraction_theta_full 0.951
_diffrn_measured_fraction_theta_max 0.951
_diffrn_measurement_details
;
1202 frames, detector distance = 60 mm
;
_diffrn_measurement_device_type 'Stoe STADI VARI'
_diffrn_measurement_method 'rotation method'
_diffrn_radiation_collimation 'focusing mirrors'
_diffrn_radiation_monochromator none
_diffrn_radiation_polarisn_norm 0
_diffrn_radiation_type 'Cu K\a'
_diffrn_radiation_wavelength 1.5418
_diffrn_reflns_av_R_equivalents 0.0213
_diffrn_reflns_av_sigmaI/netI 0.1196
_diffrn_reflns_limit_h_max 11
_diffrn_reflns_limit_h_min -11
_diffrn_reflns_limit_k_max 28
_diffrn_reflns_limit_k_min 0
_diffrn_reflns_limit_l_max 30
_diffrn_reflns_limit_l_min 0
_diffrn_reflns_number 10447
_diffrn_reflns_theta_full 70.80
_diffrn_reflns_theta_max 70.80
_diffrn_reflns_theta_min 3.58
_diffrn_source 'Cu GeniX 3D'
_diffrn_source_current 0.600
_diffrn_source_power 0.030
_diffrn_source_voltage 50
_exptl_absorpt_coefficient_mu 0.858
_exptl_absorpt_correction_type none
_exptl_crystal_colour Colourless
_exptl_crystal_density_diffrn 1.317
_exptl_crystal_density_method 'not measured'
_exptl_crystal_description Prism
_exptl_crystal_F_000 2496
_exptl_crystal_preparation 'Hexane/diethyl ether = 1/1'
_exptl_crystal_size_max .1
_exptl_crystal_size_mid .1
_exptl_crystal_size_min .1
_refine_diff_density_max 0.192
_refine_diff_density_min -0.131
_refine_diff_density_rms 0.030
_refine_ls_abs_structure_details 'Flack, H. D. (1983), Acta Cryst. A39, 876-881'
_refine_ls_abs_structure_Flack 0.3(4)
_refine_ls_extinction_method none
_refine_ls_goodness_of_fit_ref 0.668
_refine_ls_hydrogen_treatment constr
_refine_ls_matrix_type full
_refine_ls_number_parameters 774
_refine_ls_number_reflns 10447
_refine_ls_number_restraints 0
_refine_ls_restrained_S_all 0.668
_refine_ls_R_factor_all 0.1152
_refine_ls_R_factor_gt 0.0431
_refine_ls_shift/su_max 0.000
_refine_ls_shift/su_mean 0.000
_refine_ls_structure_factor_coef Fsqd
_refine_ls_weighting_details 'calc w=1/[\s^2^(Fo^2^)+(0.0021P)^2^] where P=(Fo^2^+2Fc^2^)/3'
_refine_ls_weighting_scheme calc
_refine_ls_wR_factor_gt 0.0410
_refine_ls_wR_factor_ref 0.0531
_reflns_number_gt 4111
_reflns_number_total 10447
_reflns_threshold_expression >2\s(I)
_cod_data_source_file c3cc44475a.txt
_cod_data_source_block trush33a
_cod_database_code 7110091

loop_
_symmetry_equiv_pos_as_xyz
'x, y, z'
'-x, y+1/2, -z+1/2'
'x+1/2, -y+1/2, -z'
'-x+1/2, -y, z+1/2'

loop_
_atom_site_label
_atom_site_type_symbol
_atom_site_fract_x
_atom_site_fract_y
_atom_site_fract_z
_atom_site_U_iso_or_equiv
_atom_site_adp_type
_atom_site_occupancy
_atom_site_symmetry_multiplicity
_atom_site_calc_flag
_atom_site_refinement_flags
C1A C -0.0596(7) 0.5204(2) 0.9493(2) 0.0532(16) Uani 1 1 d .
H1A H -0.1518 0.5229 0.9381 0.064 Uiso 1 1 calc R
C2A C 0.0272(6) 0.5097(2) 0.8986(2) 0.0434(14) Uani 1 1 d .
H2A H 0.1129 0.4971 0.9122 0.052 Uiso 1 1 calc R
C3A C 0.0498(7) 0.5695(2) 0.8736(2) 0.0478(15) Uani 1 1 d .
H3A H 0.1349 0.5721 0.8552 0.057 Uiso 1 1 calc R
C3'A C 0.0454(6) 0.6059(2) 0.9232(2) 0.0449(15) Uani 1 1 d .
C4A C 0.1027(7) 0.6594(2) 0.9309(3) 0.0535(16) Uani 1 1 d .
H4A H 0.1452 0.6773 0.9023 0.064 Uiso 1 1 calc R
C5A C 0.0960(8) 0.6851(2) 0.9802(3) 0.0575(18) Uani 1 1 d .
C6A C 0.0359(8) 0.6576(3) 1.0236(2) 0.0583(19) Uani 1 1 d .
C7A C -0.0232(7) 0.6044(3) 1.0166(3) 0.0552(18) Uani 1 1 d .
H7A H -0.0681 0.5870 1.0449 0.066 Uiso 1 1 calc R
C7'A C -0.0131(7) 0.5782(2) 0.9663(2) 0.0492(16) Uani 1 1 d .
O5A O 0.1556(6) 0.73580(17) 0.99145(19) 0.0726(16) Uani 1 1 d .
C51A C 0.2457(10) 0.7607(3) 0.9531(3) 0.095(3) Uani 1 1 d .
H51A H 0.1980 0.7729 0.9217 0.143 Uiso 1 1 calc R
H51B H 0.3102 0.7331 0.9427 0.143 Uiso 1 1 calc R
H51C H 0.2886 0.7926 0.9694 0.143 Uiso 1 1 calc R
O6A O 0.0310(6) 0.68545(19) 1.0723(2) 0.0738(15) Uani 1 1 d .
C61A C -0.0113(10) 0.6556(4) 1.1208(3) 0.092(3) Uani 1 1 d .
H61A H -0.0127 0.6815 1.1508 0.137 Uiso 1 1 calc R
H61B H 0.0486 0.6253 1.1283 0.137 Uiso 1 1 calc R
H61C H -0.0979 0.6405 1.1152 0.137 Uiso 1 1 calc R
C11A C -0.0454(7) 0.4732(2) 0.9932(2) 0.0470(16) Uani 1 1 d .
C12A C 0.0605(7) 0.4738(2) 1.0281(2) 0.0483(16) Uani 1 1 d .
H12A H 0.1234 0.5022 1.0251 0.058 Uiso 1 1 calc R
C13A C 0.0737(7) 0.4330(2) 1.0669(2) 0.0502(16) Uani 1 1 d .
C14A C -0.0235(8) 0.3909(2) 1.0710(3) 0.0621(19) Uani 1 1 d .
C15A C -0.1276(8) 0.3896(3) 1.0356(3) 0.0549(17) Uani 1 1 d .
H15A H -0.1892 0.3606 1.0380 0.066 Uiso 1 1 calc R
C16A C -0.1416(7) 0.4318(2) 0.9958(2) 0.0480(15) Uani 1 1 d .
H16A H -0.2128 0.4319 0.9722 0.058 Uiso 1 1 calc R
O13A O 0.1705(6) 0.42846(18) 1.1048(2) 0.0732(15) Uani 1 1 d .
C17A C 0.2349(9) 0.4792(3) 1.1159(3) 0.084(2) Uani 1 1 d .
H17A H 0.1723 0.5096 1.1163 0.126 Uiso 1 1 calc R
H17B H 0.2998 0.4862 1.0886 0.126 Uiso 1 1 calc R
H17C H 0.2769 0.4767 1.1506 0.126 Uiso 1 1 calc R
O14A O -0.0024(6) 0.3498(2) 1.11063(18) 0.0698(13) Uani 1 1 d .
C18A C -0.0925(9) 0.3023(3) 1.1128(3) 0.083(2) Uani 1 1 d .
H18A H -0.0710 0.2758 1.0846 0.125 Uiso 1 1 calc R
H18B H -0.1808 0.3156 1.1078 0.125 Uiso 1 1 calc R
H18C H -0.0853 0.2839 1.1473 0.125 Uiso 1 1 calc R
C21A C -0.0193(7) 0.4645(2) 0.8602(2) 0.0496(15) Uani 1 1 d .
H21A H -0.1116 0.4726 0.8520 0.060 Uiso 1 1 calc R
C22A C 0.0568(9) 0.4651(3) 0.8054(3) 0.0609(19) Uani 1 1 d .
O22A O 0.1699(7) 0.4798(2) 0.8033(2) 0.0934(19) Uani 1 1 d .
O23A O -0.0137(6) 0.44552(19) 0.7652(2) 0.0783(15) Uani 1 1 d .
C24A C 0.0475(11) 0.4468(4) 0.7144(3) 0.106(3) Uani 1 1 d .
H24A H 0.1149 0.4184 0.7131 0.160 Uiso 1 1 calc R
H24B H 0.0859 0.4834 0.7086 0.160 Uiso 1 1 calc R
H24C H -0.0165 0.4394 0.6867 0.160 Uiso 1 1 calc R
C25A C -0.0138(10) 0.4039(3) 0.8840(3) 0.066(2) Uani 1 1 d .
O25A O -0.0931(7) 0.3683(2) 0.8787(2) 0.0954(19) Uani 1 1 d .
O26A O 0.1057(6) 0.3944(2) 0.9066(2) 0.0825(16) Uani 1 1 d .
C27A C 0.1223(10) 0.3406(3) 0.9316(4) 0.098(3) Uani 1 1 d .
H27A H 0.0897 0.3115 0.9080 0.147 Uiso 1 1 calc R
H27B H 0.0744 0.3398 0.9651 0.147 Uiso 1 1 calc R
H27C H 0.2139 0.3343 0.9386 0.147 Uiso 1 1 calc R
C31A C -0.0654(7) 0.5862(3) 0.8358(2) 0.0546(16) Uani 1 1 d .
H31A H -0.0784 0.5563 0.8094 0.066 Uiso 1 1 calc R
H31B H -0.1451 0.5892 0.8571 0.066 Uiso 1 1 calc R
C32A C -0.0440(8) 0.6420(3) 0.8058(3) 0.082(3) Uani 1 1 d .
H32A H -0.0176 0.6715 0.8314 0.098 Uiso 1 1 calc R
C33A C -0.1675(8) 0.6597(2) 0.7769(3) 0.064(2) Uani 1 1 d .
O33A O -0.1840(7) 0.6553(2) 0.7292(3) 0.1003(18) Uani 1 1 d .
O34A O -0.2602(7) 0.6816(2) 0.8084(2) 0.0838(17) Uani 1 1 d .
C35A C -0.3802(10) 0.6959(3) 0.7771(4) 0.089(3) Uani 1 1 d .
H35A H -0.4292 0.6620 0.7698 0.134 Uiso 1 1 calc R
H35B H -0.3556 0.7135 0.7435 0.134 Uiso 1 1 calc R
H35C H -0.4336 0.7216 0.7977 0.134 Uiso 1 1 calc R
C36A C 0.0717(9) 0.6299(2) 0.7647(3) 0.0667(19) Uani 1 1 d .
O36A O 0.0663(6) 0.5912(2) 0.7349(2) 0.1068(18) Uani 1 1 d .
O37A O 0.1544(6) 0.67085(19) 0.7659(2) 0.0909(15) Uani 1 1 d .
C38A C 0.2658(8) 0.6540(2) 0.7294(3) 0.093(2) Uani 1 1 d .
H38A H 0.2949 0.6166 0.7387 0.140 Uiso 1 1 calc R
H38B H 0.3371 0.6802 0.7337 0.140 Uiso 1 1 calc R
H38C H 0.2364 0.6544 0.6925 0.140 Uiso 1 1 calc R
C1B C -0.0617(7) 0.01931(19) 1.0504(2) 0.0441(15) Uani 1 1 d .
H1B H -0.1533 0.0209 1.0625 0.053 Uiso 1 1 calc R
C2B C 0.0282(7) 0.0107(2) 1.1014(3) 0.0576(18) Uani 1 1 d .
H2B H 0.1152 -0.0014 1.0888 0.069 Uiso 1 1 calc R
C3B C 0.0421(6) 0.0696(2) 1.1267(2) 0.0452(14) Uani 1 1 d .
H3B H 0.1257 0.0720 1.1463 0.054 Uiso 1 1 calc R
C3'B C 0.0487(7) 0.1058(2) 1.0765(3) 0.0531(16) Uani 1 1 d .
C4B C 0.1043(7) 0.1585(2) 1.0693(3) 0.0567(18) Uani 1 1 d .
H4B H 0.1459 0.1766 1.0980 0.068 Uiso 1 1 calc R
C5B C 0.0977(8) 0.1850(2) 1.0177(3) 0.0583(18) Uani 1 1 d .
C6B C 0.0286(7) 0.1590(2) 0.9756(3) 0.0574(19) Uani 1 1 d .
C7B C -0.0242(8) 0.1057(3) 0.9837(3) 0.0569(18) Uani 1 1 d .
H7B H -0.0644 0.0871 0.9549 0.068 Uiso 1 1 calc R
C7'B C -0.0183(7) 0.0794(2) 1.0340(2) 0.0490(16) Uani 1 1 d .
O5B O 0.1532(6) 0.23576(19) 1.0049(2) 0.0722(15) Uani 1 1 d .
C51B C 0.2414(9) 0.2573(3) 1.0472(3) 0.086(3) Uani 1 1 d .
H51D H 0.2976 0.2272 1.0594 0.129 Uiso 1 1 calc R
H51E H 0.1903 0.2712 1.0770 0.129 Uiso 1 1 calc R
H51F H 0.2940 0.2875 1.0328 0.129 Uiso 1 1 calc R
O6B O 0.0342(6) 0.18790(19) 0.9282(2) 0.0714(15) Uani 1 1 d .
C61B C -0.0280(10) 0.1578(3) 0.8833(3) 0.096(3) Uani 1 1 d .
H61D H 0.0153 0.1676 0.8501 0.145 Uiso 1 1 calc R
H61E H -0.1190 0.1684 0.8812 0.145 Uiso 1 1 calc R
H61F H -0.0212 0.1177 0.8892 0.145 Uiso 1 1 calc R
C11B C -0.0502(8) -0.0255(3) 1.0071(3) 0.0586(18) Uani 1 1 d .
C12B C 0.0577(8) -0.0265(3) 0.9718(3) 0.0612(19) Uani 1 1 d .
H12B H 0.1223 0.0012 0.9743 0.073 Uiso 1 1 calc R
C13B C 0.0687(8) -0.0697(2) 0.9323(3) 0.0556(18) Uani 1 1 d .
C14B C -0.0237(6) -0.1125(2) 0.9289(2) 0.0487(15) Uani 1 1 d .
C15B C -0.1329(7) -0.1106(2) 0.9642(3) 0.0522(17) Uani 1 1 d .
H15B H -0.1982 -0.1380 0.9615 0.063 Uiso 1 1 calc R
C16B C -0.1433(8) -0.0692(3) 1.0020(3) 0.0570(18) Uani 1 1 d .
H16B H -0.2147 -0.0698 1.0255 0.068 Uiso 1 1 calc R
O13B O 0.1735(6) -0.07242(18) 0.89668(19) 0.0690(14) Uani 1 1 d .
C17B C 0.2485(9) -0.0216(3) 0.8825(3) 0.094(3) Uani 1 1 d .
H17D H 0.2914 -0.0071 0.9142 0.140 Uiso 1 1 calc R
H17E H 0.1901 0.0066 0.8682 0.140 Uiso 1 1 calc R
H17F H 0.3132 -0.0311 0.8557 0.140 Uiso 1 1 calc R
O14B O -0.0054(6) -0.1518(2) 0.89022(18) 0.0716(14) Uani 1 1 d .
C18B C -0.1044(11) -0.1943(3) 0.8862(3) 0.101(3) Uani 1 1 d .
H18D H -0.1842 -0.1777 0.8729 0.151 Uiso 1 1 calc R
H18E H -0.1199 -0.2105 0.9213 0.151 Uiso 1 1 calc R
H18F H -0.0758 -0.2234 0.8618 0.151 Uiso 1 1 calc R
C21B C -0.0257(7) -0.0353(2) 1.1404(2) 0.0588(18) Uani 1 1 d .
H21B H -0.1180 -0.0278 1.1491 0.071 Uiso 1 1 calc R
C22B C 0.0586(10) -0.0350(3) 1.1923(3) 0.064(2) Uani 1 1 d .
O22B O 0.1685(6) -0.0210(2) 1.1964(2) 0.0824(16) Uani 1 1 d .
O23B O -0.0141(6) -0.0521(2) 1.2335(2) 0.0880(17) Uani 1 1 d .
C24B C 0.0462(9) -0.0495(3) 1.2859(3) 0.084(3) Uani 1 1 d .
H24D H -0.0079 -0.0275 1.3098 0.126 Uiso 1 1 calc R
H24E H 0.1311 -0.0321 1.2828 0.126 Uiso 1 1 calc R
H24F H 0.0557 -0.0872 1.3000 0.126 Uiso 1 1 calc R
C25B C -0.0098(8) -0.0955(3) 1.1173(3) 0.0620(19) Uani 1 1 d .
O25B O -0.0968(6) -0.1305(2) 1.1213(2) 0.0851(16) Uani 1 1 d .
O26B O 0.1028(7) -0.1050(2) 1.09494(19) 0.0857(17) Uani 1 1 d .
C27B C 0.1207(9) -0.1561(3) 1.0679(3) 0.088(3) Uani 1 1 d .
H27D H 0.0491 -0.1621 1.0433 0.131 Uiso 1 1 calc R
H27E H 0.1234 -0.1865 1.0937 0.131 Uiso 1 1 calc R
H27F H 0.2019 -0.1550 1.0482 0.131 Uiso 1 1 calc R
C31B C -0.0740(7) 0.0861(2) 1.1658(2) 0.0529(16) Uani 1 1 d .
H31C H -0.1562 0.0860 1.1459 0.063 Uiso 1 1 calc R
H31D H -0.0805 0.0584 1.1947 0.063 Uiso 1 1 calc R
C32B C -0.0495(7) 0.1449(3) 1.1897(3) 0.071(2) Uani 1 1 d .
H32B H -0.0323 0.1736 1.1619 0.085 Uiso 1 1 calc R
C33B C 0.0624(10) 0.1399(3) 1.2311(3) 0.090(3) Uani 1 1 d .
O33B O 0.0928(7) 0.0977(2) 1.2553(3) 0.1109(19) Uani 1 1 d .
O34B O 0.1367(7) 0.1865(2) 1.2317(3) 0.1080(19) Uani 1 1 d .
C35B C 0.2608(8) 0.1790(2) 1.2650(3) 0.101(2) Uani 1 1 d .
H35D H 0.3328 0.1696 1.2415 0.151 Uiso 1 1 calc R
H35E H 0.2482 0.1491 1.2907 0.151 Uiso 1 1 calc R
H35F H 0.2801 0.2136 1.2837 0.151 Uiso 1 1 calc R
C36B C -0.1758(9) 0.1587(3) 1.2249(4) 0.071(2) Uani 1 1 d .
O36B O -0.1848(6) 0.1505(2) 1.2705(2) 0.0922(17) Uani 1 1 d .
O37B O -0.2643(7) 0.1827(2) 1.1921(2) 0.0942(19) Uani 1 1 d .
C38B C -0.3860(10) 0.1973(3) 1.2208(4) 0.097(3) Uani 1 1 d .
H38D H -0.3662 0.2227 1.2500 0.145 Uiso 1 1 calc R
H38E H -0.4254 0.1635 1.2350 0.145 Uiso 1 1 calc R
H38F H -0.4460 0.2153 1.1962 0.145 Uiso 1 1 calc R

loop_
_atom_site_aniso_label
_atom_site_aniso_U_11
_atom_site_aniso_U_22
_atom_site_aniso_U_33
_atom_site_aniso_U_23
_atom_site_aniso_U_13
_atom_site_aniso_U_12
C1A 0.062(5) 0.055(3) 0.042(3) 0.004(2) 0.013(3) -0.002(3)
C2A 0.040(4) 0.047(3) 0.044(3) -0.001(2) 0.011(3) 0.014(2)
C3A 0.061(4) 0.034(3) 0.049(3) 0.006(2) -0.006(3) -0.001(3)
C3'A 0.049(4) 0.033(3) 0.052(3) 0.005(2) 0.000(3) -0.006(3)
C4A 0.044(4) 0.063(4) 0.054(4) 0.006(3) -0.007(3) -0.006(3)
C5A 0.072(5) 0.037(3) 0.064(4) -0.006(3) -0.003(4) -0.006(3)
C6A 0.081(5) 0.054(4) 0.040(3) -0.007(2) 0.000(3) 0.025(3)
C7A 0.058(5) 0.047(3) 0.061(4) -0.004(3) 0.006(3) 0.006(3)
C7'A 0.064(5) 0.039(3) 0.045(3) -0.001(2) -0.004(3) 0.001(3)
O5A 0.107(5) 0.050(2) 0.061(3) -0.0108(19) 0.002(3) -0.016(3)
C51A 0.127(9) 0.086(5) 0.073(5) 0.015(4) 0.018(5) 0.004(5)
O6A 0.098(4) 0.061(3) 0.062(3) -0.008(2) -0.004(3) -0.007(3)
C61A 0.111(7) 0.092(5) 0.071(5) 0.000(4) -0.012(5) -0.004(5)
C11A 0.057(4) 0.030(3) 0.054(4) 0.001(2) 0.003(3) -0.007(3)
C12A 0.060(5) 0.040(3) 0.045(3) -0.001(2) 0.011(3) -0.005(3)
C13A 0.054(4) 0.050(3) 0.047(3) -0.004(2) -0.008(3) -0.016(3)
C14A 0.096(6) 0.044(3) 0.047(4) 0.001(2) 0.007(4) 0.013(3)
C15A 0.062(5) 0.052(3) 0.051(4) 0.000(3) 0.008(3) 0.002(3)
C16A 0.051(4) 0.044(3) 0.049(4) -0.002(2) 0.008(3) -0.001(3)
O13A 0.088(4) 0.066(3) 0.066(3) 0.002(2) -0.006(3) -0.015(3)
C17A 0.099(6) 0.076(4) 0.078(5) 0.026(3) -0.034(4) -0.021(4)
O14A 0.085(4) 0.064(3) 0.060(3) 0.008(2) 0.009(3) 0.000(3)
C18A 0.095(6) 0.072(4) 0.082(5) 0.018(4) -0.020(4) -0.027(4)
C21A 0.056(4) 0.056(3) 0.037(3) 0.004(2) 0.018(3) 0.003(3)
C22A 0.071(6) 0.048(3) 0.064(4) -0.013(3) -0.003(4) 0.002(4)
O22A 0.109(6) 0.099(4) 0.072(4) -0.013(3) 0.003(4) -0.005(4)
O23A 0.100(4) 0.073(3) 0.062(3) -0.010(2) -0.001(3) -0.001(3)
C24A 0.151(10) 0.083(5) 0.085(6) 0.001(4) 0.019(6) 0.023(6)
C25A 0.113(7) 0.038(3) 0.046(4) -0.007(3) 0.012(4) -0.005(4)
O25A 0.117(5) 0.081(4) 0.088(4) -0.013(3) 0.012(4) -0.020(4)
O26A 0.084(4) 0.074(3) 0.090(4) 0.007(3) 0.020(3) -0.001(3)
C27A 0.110(8) 0.093(6) 0.093(6) -0.012(4) -0.020(5) 0.027(5)
C31A 0.052(4) 0.055(3) 0.057(4) 0.005(3) -0.013(3) -0.006(3)
C32A 0.103(6) 0.051(3) 0.091(5) 0.013(3) -0.055(4) -0.018(4)
C33A 0.083(5) 0.055(4) 0.054(4) -0.002(3) -0.017(4) -0.020(3)
O33A 0.108(5) 0.107(3) 0.086(4) 0.010(3) -0.016(4) -0.007(4)
O34A 0.101(5) 0.083(3) 0.067(3) -0.009(3) 0.011(3) 0.013(3)
C35A 0.097(7) 0.085(5) 0.084(5) -0.002(4) -0.011(5) 0.016(5)
C36A 0.106(6) 0.046(3) 0.048(3) -0.017(2) 0.008(3) 0.006(3)
O36A 0.119(4) 0.106(3) 0.096(3) 0.003(3) 0.015(3) -0.012(3)
O37A 0.101(4) 0.092(3) 0.080(3) -0.004(2) 0.014(3) 0.013(3)
C38A 0.105(5) 0.094(4) 0.081(4) -0.020(3) -0.006(3) 0.008(4)
C1B 0.065(4) 0.023(2) 0.044(3) 0.0048(19) 0.015(3) 0.000(3)
C2B 0.078(5) 0.035(3) 0.059(4) -0.001(3) 0.016(3) -0.013(3)
C3B 0.043(4) 0.050(3) 0.043(3) 0.008(2) -0.001(3) -0.002(3)
C3'B 0.055(4) 0.052(3) 0.052(4) 0.007(3) 0.005(3) 0.022(3)
C4B 0.078(5) 0.038(3) 0.054(4) 0.004(2) 0.004(4) 0.000(3)
C5B 0.060(5) 0.042(3) 0.074(4) -0.001(3) 0.000(4) 0.000(3)
C6B 0.072(5) 0.038(3) 0.063(4) -0.005(2) 0.000(3) -0.006(3)
C7B 0.076(5) 0.050(4) 0.045(3) -0.005(2) 0.004(3) -0.007(3)
C7'B 0.060(5) 0.040(3) 0.047(3) -0.005(2) -0.002(3) 0.001(3)
O5B 0.083(4) 0.067(3) 0.067(3) -0.007(2) 0.006(3) -0.005(3)
C51B 0.107(8) 0.067(4) 0.084(5) 0.023(3) 0.009(5) -0.037(4)
O6B 0.093(4) 0.059(2) 0.062(3) -0.003(2) -0.004(3) -0.015(3)
C61B 0.143(8) 0.075(5) 0.072(5) 0.005(3) -0.006(5) -0.021(5)
C11B 0.066(5) 0.065(4) 0.044(4) -0.002(3) 0.008(3) 0.003(4)
C12B 0.063(5) 0.062(4) 0.059(4) -0.007(3) 0.021(3) 0.004(4)
C13B 0.076(5) 0.044(3) 0.047(4) -0.003(2) -0.010(3) 0.014(3)
C14B 0.048(4) 0.050(3) 0.048(3) -0.001(2) 0.003(3) -0.014(3)
C15B 0.058(5) 0.048(3) 0.051(4) -0.002(3) 0.004(3) -0.011(3)
C16B 0.069(5) 0.052(4) 0.049(4) 0.000(3) 0.010(3) -0.006(3)
O13B 0.088(4) 0.069(3) 0.050(3) -0.001(2) 0.002(3) 0.004(3)
C17B 0.083(6) 0.108(5) 0.089(5) 0.029(4) -0.024(4) -0.038(4)
O14B 0.102(4) 0.057(2) 0.056(3) -0.003(2) 0.010(3) -0.011(3)
C18B 0.128(8) 0.092(5) 0.083(6) 0.010(4) -0.025(5) -0.031(5)
C21B 0.079(5) 0.040(3) 0.057(4) 0.009(3) 0.029(3) -0.001(3)
C22B 0.100(7) 0.048(3) 0.045(4) -0.018(3) 0.001(4) -0.009(4)
O22B 0.075(4) 0.095(4) 0.077(4) -0.011(3) -0.002(3) -0.021(3)
O23B 0.104(5) 0.085(3) 0.075(4) -0.012(3) 0.002(4) 0.012(3)
C24B 0.104(7) 0.090(5) 0.058(5) 0.003(4) 0.009(4) 0.006(5)
C25B 0.074(5) 0.051(3) 0.061(4) -0.017(3) 0.007(4) -0.015(4)
O25B 0.084(4) 0.097(4) 0.074(4) -0.011(3) 0.006(3) -0.010(3)
O26B 0.127(5) 0.073(3) 0.057(3) 0.003(2) 0.018(3) 0.026(3)
C27B 0.120(8) 0.077(4) 0.066(5) -0.009(4) -0.028(5) 0.022(5)
C31B 0.079(5) 0.046(3) 0.034(3) 0.003(2) -0.012(3) -0.006(3)
C32B 0.076(5) 0.067(4) 0.069(4) -0.007(3) -0.032(3) -0.010(4)
C33B 0.098(6) 0.088(5) 0.084(5) -0.047(4) 0.011(5) -0.015(4)
O33B 0.109(4) 0.119(4) 0.106(4) -0.020(3) -0.015(3) -0.004(4)
O34B 0.123(5) 0.098(3) 0.103(4) -0.026(3) 0.029(3) -0.006(3)
C35B 0.108(5) 0.102(5) 0.093(4) 0.011(4) -0.021(4) 0.008(4)
C36B 0.095(6) 0.048(3) 0.070(5) -0.020(3) -0.011(5) 0.010(4)
O36B 0.093(4) 0.114(4) 0.069(4) 0.007(3) -0.010(3) -0.012(3)
O37B 0.108(5) 0.085(4) 0.089(4) -0.016(3) 0.015(4) 0.001(4)
C38B 0.116(8) 0.093(5) 0.081(5) -0.018(5) -0.008(6) 0.032(5)

loop_
_atom_type_symbol
_atom_type_description
_atom_type_scat_dispersion_real
_atom_type_scat_dispersion_imag
_atom_type_scat_source
C C 0.0181 0.0091 'International Tables Vol C Tables 4.2.6.8 and 6.1.1.4'
H H 0.0000 0.0000 'International Tables Vol C Tables 4.2.6.8 and 6.1.1.4'
O O 0.0492 0.0322 'International Tables Vol C Tables 4.2.6.8 and 6.1.1.4'

loop_
_geom_angle_atom_site_label_1
_geom_angle_atom_site_label_2
_geom_angle_atom_site_label_3
_geom_angle
C7'A C1A C2A 101.2(5)
C7'A C1A C11A 115.1(5)
C2A C1A C11A 113.0(5)
C7'A C1A H1A 109.1
C2A C1A H1A 109.1
C11A C1A H1A 109.1
C21A C2A C3A 115.9(5)
C21A C2A C1A 116.4(5)
C3A C2A C1A 104.9(4)
C21A C2A H2A 106.3
C3A C2A H2A 106.3
C1A C2A H2A 106.3
C3'A C3A C31A 108.9(5)
C3'A C3A C2A 100.9(4)
C31A C3A C2A 111.0(5)
C3'A C3A H3A 111.8
C31A C3A H3A 111.8
C2A C3A H3A 111.8
C7'A C3'A C4A 119.9(6)
C7'A C3'A C3A 111.9(5)
C4A C3'A C3A 127.9(6)
C5A C4A C3'A 120.1(6)
C5A C4A H4A 120.0
C3'A C4A H4A 120.0
C4A C5A O5A 123.3(6)
C4A C5A C6A 120.1(6)
O5A C5A C6A 116.4(6)
O6A C6A C5A 117.8(6)
O6A C6A C7A 121.5(6)
C5A C6A C7A 120.6(6)
C7'A C7A C6A 118.4(6)
C7'A C7A H7A 120.8
C6A C7A H7A 120.8
C3'A C7'A C7A 120.7(6)
C3'A C7'A C1A 110.4(5)
C7A C7'A C1A 128.9(6)
C5A O5A C51A 120.2(6)
O5A C51A H51A 109.5
O5A C51A H51B 109.5
H51A C51A H51B 109.5
O5A C51A H51C 109.5
H51A C51A H51C 109.5
H51B C51A H51C 109.5
C6A O6A C61A 120.0(6)
O6A C61A H61A 109.5
O6A C61A H61B 109.5
H61A C61A H61B 109.5
O6A C61A H61C 109.5
H61A C61A H61C 109.5
H61B C61A H61C 109.5
C12A C11A C16A 122.0(5)
C12A C11A C1A 119.9(5)
C16A C11A C1A 118.1(6)
C13A C12A C11A 120.6(6)
C13A C12A H12A 119.7
C11A C12A H12A 119.7
O13A C13A C12A 127.5(6)
O13A C13A C14A 113.8(6)
C12A C13A C14A 118.7(6)
C15A C14A O14A 123.4(6)
C15A C14A C13A 120.8(6)
O14A C14A C13A 115.7(7)
C14A C15A C16A 120.4(6)
C14A C15A H15A 119.8
C16A C15A H15A 119.8
C11A C16A C15A 117.5(7)
C11A C16A H16A 121.3
C15A C16A H16A 121.3
C13A O13A C17A 114.1(5)
O13A C17A H17A 109.5
O13A C17A H17B 109.5
H17A C17A H17B 109.5
O13A C17A H17C 109.5
H17A C17A H17C 109.5
H17B C17A H17C 109.5
C14A O14A C18A 117.8(6)
O14A C18A H18A 109.5
O14A C18A H18B 109.5
H18A C18A H18B 109.5
O14A C18A H18C 109.5
H18A C18A H18C 109.5
H18B C18A H18C 109.5
C2A C21A C25A 113.8(5)
C2A C21A C22A 112.7(5)
C25A C21A C22A 108.7(5)
C2A C21A H21A 107.1
C25A C21A H21A 107.1
C22A C21A H21A 107.1
O22A C22A O23A 126.3(8)
O22A C22A C21A 121.0(7)
O23A C22A C21A 112.6(7)
C22A O23A C24A 115.4(7)
O23A C24A H24A 109.5
O23A C24A H24B 109.5
H24A C24A H24B 109.5
O23A C24A H24C 109.5
H24A C24A H24C 109.5
H24B C24A H24C 109.5
O25A C25A O26A 123.0(6)
O25A C25A C21A 126.5(8)
O26A C25A C21A 110.0(7)
C25A O26A C27A 115.7(6)
O26A C27A H27A 109.5
O26A C27A H27B 109.5
H27A C27A H27B 109.5
O26A C27A H27C 109.5
H27A C27A H27C 109.5
H27B C27A H27C 109.5
C32A C31A C3A 113.9(5)
C32A C31A H31A 108.8
C3A C31A H31A 108.8
C32A C31A H31B 108.8
C3A C31A H31B 108.8
H31A C31A H31B 107.7
C33A C32A C31A 110.6(6)
C33A C32A C36A 111.6(6)
C31A C32A C36A 105.3(6)
C33A C32A H32A 109.8
C31A C32A H32A 109.8
C36A C32A H32A 109.8
O33A C33A O34A 120.7(8)
O33A C33A C32A 124.1(9)
O34A C33A C32A 115.2(6)
C33A O34A C35A 111.7(6)
O34A C35A H35A 109.5
O34A C35A H35B 109.5
H35A C35A H35B 109.5
O34A C35A H35C 109.5
H35A C35A H35C 109.5
H35B C35A H35C 109.5
O36A C36A O37A 129.2(8)
O36A C36A C32A 120.4(8)
O37A C36A C32A 109.8(5)
C36A O37A C38A 106.4(5)
O37A C38A H38A 109.5
O37A C38A H38B 109.5
H38A C38A H38B 109.5
O37A C38A H38C 109.5
H38A C38A H38C 109.5
H38B C38A H38C 109.5
C11B C1B C7'B 115.8(5)
C11B C1B C2B 115.7(5)
C7'B C1B C2B 99.4(5)
C11B C1B H1B 108.4
C7'B C1B H1B 108.4
C2B C1B H1B 108.4
C3B C2B C21B 114.4(5)
C3B C2B C1B 105.4(5)
C21B C2B C1B 112.5(5)
C3B C2B H2B 108.1
C21B C2B H2B 108.1
C1B C2B H2B 108.1
C3'B C3B C2B 100.5(5)
C3'B C3B C31B 113.4(5)
C2B C3B C31B 113.9(5)
C3'B C3B H3B 109.6
C2B C3B H3B 109.6
C31B C3B H3B 109.6
C4B C3'B C7'B 120.4(6)
C4B C3'B C3B 129.5(6)
C7'B C3'B C3B 110.1(5)
C3'B C4B C5B 119.5(6)
C3'B C4B H4B 120.2
C5B C4B H4B 120.2
O5B C5B C6B 114.9(6)
O5B C5B C4B 125.2(6)
C6B C5B C4B 119.9(6)
O6B C6B C7B 126.7(6)
O6B C6B C5B 113.7(5)
C7B C6B C5B 119.2(6)
C6B C7B C7'B 121.2(6)
C6B C7B H7B 119.4
C7'B C7B H7B 119.4
C7B C7'B C3'B 119.5(6)
C7B C7'B C1B 129.4(6)
C3'B C7'B C1B 110.6(5)
C5B O5B C51B 113.0(6)
O5B C51B H51D 109.5
O5B C51B H51E 109.5
H51D C51B H51E 109.5
O5B C51B H51F 109.5
H51D C51B H51F 109.5
H51E C51B H51F 109.5
C6B O6B C61B 113.1(5)
O6B C61B H61D 109.5
O6B C61B H61E 109.5
H61D C61B H61E 109.5
O6B C61B H61F 109.5
H61D C61B H61F 109.5
H61E C61B H61F 109.5
C16B C11B C12B 117.2(6)
C16B C11B C1B 121.7(6)
C12B C11B C1B 121.0(6)
C11B C12B C13B 120.2(7)
C11B C12B H12B 119.9
C13B C12B H12B 119.9
O13B C13B C14B 116.9(5)
O13B C13B C12B 122.1(6)
C14B C13B C12B 120.9(7)
O14B C14B C13B 116.9(6)
O14B C14B C15B 124.7(5)
C13B C14B C15B 118.4(6)
C16B C15B C14B 120.6(6)
C16B C15B H15B 119.7
C14B C15B H15B 119.7
C15B C16B C11B 122.5(7)
C15B C16B H16B 118.7
C11B C16B H16B 118.7
C13B O13B C17B 121.1(5)
O13B C17B H17D 109.5
O13B C17B H17E 109.5
H17D C17B H17E 109.5
O13B C17B H17F 109.5
H17D C17B H17F 109.5
H17E C17B H17F 109.5
C14B O14B C18B 116.0(6)
O14B C18B H18D 109.5
O14B C18B H18E 109.5
H18D C18B H18E 109.5
O14B C18B H18F 109.5
H18D C18B H18F 109.5
H18E C18B H18F 109.5
C22B C21B C25B 104.7(5)
C22B C21B C2B 108.5(6)
C25B C21B C2B 112.2(5)
C22B C21B H21B 110.4
C25B C21B H21B 110.4
C2B C21B H21B 110.4
O22B C22B O23B 123.5(7)
O22B C22B C21B 127.2(7)
O23B C22B C21B 109.2(7)
C22B O23B C24B 116.4(7)
O23B C24B H24D 109.5
O23B C24B H24E 109.5
H24D C24B H24E 109.5
O23B C24B H24F 109.5
H24D C24B H24F 109.5
H24E C24B H24F 109.5
O25B C25B O26B 124.4(6)
O25B C25B C21B 121.3(7)
O26B C25B C21B 114.2(6)
C25B O26B C27B 118.1(7)
O26B C27B H27D 109.5
O26B C27B H27E 109.5
H27D C27B H27E 109.5
O26B C27B H27F 109.5
H27D C27B H27F 109.5
H27E C27B H27F 109.5
C32B C31B C3B 109.8(5)
C32B C31B H31C 109.7
C3B C31B H31C 109.7
C32B C31B H31D 109.7
C3B C31B H31D 109.7
H31C C31B H31D 108.2
C31B C32B C33B 107.9(6)
C31B C32B C36B 105.5(5)
C33B C32B C36B 104.5(6)
C31B C32B H32B 112.8
C33B C32B H32B 112.8
C36B C32B H32B 112.8
O33B C33B O34B 122.1(9)
O33B C33B C32B 125.8(8)
O34B C33B C32B 111.3(7)
C33B O34B C35B 112.4(6)
O34B C35B H35D 109.5
O34B C35B H35E 109.5
H35D C35B H35E 109.5
O34B C35B H35F 109.5
H35D C35B H35F 109.5
H35E C35B H35F 109.5
O36B C36B O37B 127.9(9)
O36B C36B C32B 124.7(8)
O37B C36B C32B 107.4(7)
C36B O37B C38B 111.9(7)
O37B C38B H38D 109.5
O37B C38B H38E 109.5
H38D C38B H38E 109.5
O37B C38B H38F 109.5
H38D C38B H38F 109.5
H38E C38B H38F 109.5

loop_
_geom_bond_atom_site_label_1
_geom_bond_atom_site_label_2
_geom_bond_distance
C1A C7'A 1.504(8)
C1A C2A 1.553(8)
C1A C11A 1.562(8)
C1A H1A 0.9800
C2A C21A 1.505(8)
C2A C3A 1.558(7)
C2A H2A 0.9800
C3A C3'A 1.498(8)
C3A C31A 1.551(8)
C3A H3A 0.9800
C3'A C7'A 1.385(8)
C3'A C4A 1.403(8)
C4A C5A 1.364(9)
C4A H4A 0.9300
C5A O5A 1.370(7)
C5A C6A 1.396(9)
C6A O6A 1.371(7)
C6A C7A 1.404(10)
C7A C7'A 1.390(8)
C7A H7A 0.9300
O5A C51A 1.443(9)
C51A H51A 0.9600
C51A H51B 0.9600
C51A H51C 0.9600
O6A C61A 1.455(9)
C61A H61A 0.9600
C61A H61B 0.9600
C61A H61C 0.9600
C11A C12A 1.380(9)
C11A C16A 1.384(8)
C12A C13A 1.366(8)
C12A H12A 0.9300
C13A O13A 1.364(8)
C13A C14A 1.405(9)
C14A C15A 1.374(10)
C14A O14A 1.395(7)
C15A C16A 1.408(8)
C15A H15A 0.9300
C16A H16A 0.9300
O13A C17A 1.392(7)
C17A H17A 0.9600
C17A H17B 0.9600
C17A H17C 0.9600
O14A C18A 1.451(8)
C18A H18A 0.9600
C18A H18B 0.9600
C18A H18C 0.9600
C21A C25A 1.548(8)
C21A C22A 1.560(9)
C21A H21A 0.9800
C22A O22A 1.203(9)
C22A O23A 1.311(9)
O23A C24A 1.400(10)
C24A H24A 0.9600
C24A H24B 0.9600
C24A H24C 0.9600
C25A O25A 1.173(9)
C25A O26A 1.356(10)
O26A C27A 1.422(8)
C27A H27A 0.9600
C27A H27B 0.9600
C27A H27C 0.9600
C31A C32A 1.525(8)
C31A H31A 0.9700
C31A H31B 0.9700
C32A C33A 1.503(10)
C32A C36A 1.581(11)
C32A H32A 0.9800
C33A O33A 1.196(9)
C33A O34A 1.327(9)
O34A C35A 1.484(10)
C35A H35A 0.9600
C35A H35B 0.9600
C35A H35C 0.9600
C36A O36A 1.175(7)
C36A O37A 1.281(8)
O37A C38A 1.501(8)
C38A H38A 0.9600
C38A H38B 0.9600
C38A H38C 0.9600
C1B C11B 1.509(8)
C1B C7'B 1.539(7)
C1B C2B 1.569(9)
C1B H1B 0.9800
C2B C3B 1.531(7)
C2B C21B 1.553(8)
C2B H2B 0.9800
C3B C3'B 1.508(8)
C3B C31B 1.574(8)
C3B H3B 0.9800
C3'B C4B 1.379(8)
C3'B C7'B 1.399(9)
C4B C5B 1.422(9)
C4B H4B 0.9300
C5B O5B 1.363(7)
C5B C6B 1.397(9)
C6B O6B 1.358(7)
C6B C7B 1.383(9)
C7B C7'B 1.392(8)
C7B H7B 0.9300
O5B C51B 1.469(9)
C51B H51D 0.9600
C51B H51E 0.9600
C51B H51F 0.9600
O6B C61B 1.461(9)
C61B H61D 0.9600
C61B H61E 0.9600
C61B H61F 0.9600
C11B C16B 1.407(9)
C11B C12B 1.404(10)
C12B C13B 1.415(8)
C12B H12B 0.9300
C13B O13B 1.384(8)
C13B C14B 1.381(8)
C14B O14B 1.346(7)
C14B C15B 1.414(9)
C15B C16B 1.355(8)
C15B H15B 0.9300
C16B H16B 0.9300
O13B C17B 1.464(8)
C17B H17D 0.9600
C17B H17E 0.9600
C17B H17F 0.9600
O14B C18B 1.425(9)
C18B H18D 0.9600
C18B H18E 0.9600
C18B H18F 0.9600
C21B C22B 1.543(10)
C21B C25B 1.541(8)
C21B H21B 0.9800
C22B O22B 1.172(9)
C22B O23B 1.323(9)
O23B C24B 1.432(9)
C24B H24D 0.9600
C24B H24E 0.9600
C24B H24F 0.9600
C25B O25B 1.215(8)
C25B O26B 1.291(9)
O26B C27B 1.390(7)
C27B H27D 0.9600
C27B H27E 0.9600
C27B H27F 0.9600
C31B C32B 1.530(8)
C31B H31C 0.9700
C31B H31D 0.9700
C32B C33B 1.536(11)
C32B C36B 1.587(10)
C32B H32B 0.9800
C33B O33B 1.203(9)
C33B O34B 1.334(9)
O34B C35B 1.518(9)
C35B H35D 0.9600
C35B H35E 0.9600
C35B H35F 0.9600
C36B O36B 1.146(9)
C36B O37B 1.338(9)
O37B C38B 1.469(11)
C38B H38D 0.9600
C38B H38E 0.9600
C38B H38F 0.9600

loop_
_geom_torsion_atom_site_label_1
_geom_torsion_atom_site_label_2
_geom_torsion_atom_site_label_3
_geom_torsion_atom_site_label_4
_geom_torsion
C7'A C1A C2A C21A -161.3(5)
C11A C1A C2A C21A 75.0(7)
C7'A C1A C2A C3A -31.7(6)
C11A C1A C2A C3A -155.3(5)
C21A C2A C3A C3'A 160.3(5)
C1A C2A C3A C3'A 30.3(6)
C21A C2A C3A C31A 44.9(7)
C1A C2A C3A C31A -85.1(6)
C31A C3A C3'A C7'A 99.1(6)
C2A C3A C3'A C7'A -17.9(7)
C31A C3A C3'A C4A -87.4(8)
C2A C3A C3'A C4A 155.6(6)
C7'A C3'A C4A C5A -2.7(10)
C3A C3'A C4A C5A -175.7(7)
C3'A C4A C5A O5A 176.3(6)
C3'A C4A C5A C6A 2.1(11)
C4A C5A C6A O6A -179.6(7)
O5A C5A C6A O6A 5.8(10)
C4A C5A C6A C7A -2.8(12)
O5A C5A C6A C7A -177.4(7)
O6A C6A C7A C7'A -179.2(6)
C5A C6A C7A C7'A 4.0(11)
C4A C3'A C7'A C7A 4.0(10)
C3A C3'A C7'A C7A 178.1(6)
C4A C3'A C7'A C1A -176.4(6)
C3A C3'A C7'A C1A -2.3(8)
C6A C7A C7'A C3'A -4.7(11)
C6A C7A C7'A C1A 175.9(7)
C2A C1A C7'A C3'A 21.5(7)
C11A C1A C7'A C3'A 143.6(6)
C2A C1A C7'A C7A -159.0(7)
C11A C1A C7'A C7A -36.9(10)
C4A C5A O5A C51A -9.1(11)
C6A C5A O5A C51A 165.4(7)
C5A C6A O6A C61A -170.3(7)
C7A C6A O6A C61A 12.9(11)
C7'A C1A C11A C12A -35.2(9)
C2A C1A C11A C12A 80.4(7)
C7'A C1A C11A C16A 144.4(6)
C2A C1A C11A C16A -100.0(7)
C16A C11A C12A C13A -0.1(10)
C1A C11A C12A C13A 179.5(6)
C11A C12A C13A O13A -178.5(6)
C11A C12A C13A C14A -0.9(9)
O13A C13A C14A C15A -179.9(6)
C12A C13A C14A C15A 2.2(10)
O13A C13A C14A O14A -3.5(8)
C12A C13A C14A O14A 178.5(5)
O14A C14A C15A C16A -178.7(6)
C13A C14A C15A C16A -2.6(10)
C12A C11A C16A C15A -0.3(9)
C1A C11A C16A C15A -179.9(5)
C14A C15A C16A C11A 1.6(9)
C12A C13A O13A C17A 22.3(10)
C14A C13A O13A C17A -155.5(6)
C15A C14A O14A C18A 2.6(10)
C13A C14A O14A C18A -173.7(6)
C3A C2A C21A C25A 168.5(6)
C1A C2A C21A C25A -67.4(8)
C3A C2A C21A C22A 44.2(7)
C1A C2A C21A C22A 168.3(5)
C2A C21A C22A O22A 31.2(9)
C25A C21A C22A O22A -95.9(8)
C2A C21A C22A O23A -152.2(5)
C25A C21A C22A O23A 80.7(7)
O22A C22A O23A C24A -5.7(11)
C21A C22A O23A C24A 177.9(6)
C2A C21A C25A O25A 138.9(7)
C22A C21A C25A O25A -94.6(9)
C2A C21A C25A O26A -49.2(7)
C22A C21A C25A O26A 77.3(7)
O25A C25A O26A C27A -9.8(10)
C21A C25A O26A C27A 178.0(6)
C3'A C3A C31A C32A 75.0(7)
C2A C3A C31A C32A -174.7(5)
C3A C31A C32A C33A -171.2(6)
C3A C31A C32A C36A 68.2(7)
C31A C32A C33A O33A -104.1(8)
C36A C32A C33A O33A 12.7(9)
C31A C32A C33A O34A 76.5(8)
C36A C32A C33A O34A -166.8(5)
O33A C33A O34A C35A 2.6(10)
C32A C33A O34A C35A -177.9(6)
C33A C32A C36A O36A -67.6(8)
C31A C32A C36A O36A 52.4(8)
C33A C32A C36A O37A 104.9(7)
C31A C32A C36A O37A -135.1(6)
O36A C36A O37A C38A -12.9(11)
C32A C36A O37A C38A 175.5(5)
C11B C1B C2B C3B 157.7(5)
C7'B C1B C2B C3B 33.0(6)
C11B C1B C2B C21B -77.0(7)
C7'B C1B C2B C21B 158.3(5)
C21B C2B C3B C3'B -161.3(6)
C1B C2B C3B C3'B -37.1(6)
C21B C2B C3B C31B -39.7(8)
C1B C2B C3B C31B 84.5(6)
C2B C3B C3'B C4B -155.2(7)
C31B C3B C3'B C4B 82.8(8)
C2B C3B C3'B C7'B 27.4(7)
C31B C3B C3'B C7'B -94.5(6)
C7'B C3'B C4B C5B -2.4(10)
C3B C3'B C4B C5B -179.6(7)
C3'B C4B C5B O5B -177.2(7)
C3'B C4B C5B C6B 3.6(11)
O5B C5B C6B O6B 3.0(10)
C4B C5B C6B O6B -177.8(6)
O5B C5B C6B C7B 175.9(7)
C4B C5B C6B C7B -4.8(11)
O6B C6B C7B C7'B 176.9(7)
C5B C6B C7B C7'B 4.9(12)
C6B C7B C7'B C3'B -3.7(11)
C6B C7B C7'B C1B -175.2(7)
C4B C3'B C7'B C7B 2.4(10)
C3B C3'B C7'B C7B -179.9(6)
C4B C3'B C7'B C1B 175.5(6)
C3B C3'B C7'B C1B -6.9(7)
C11B C1B C7'B C7B 31.2(11)
C2B C1B C7'B C7B 155.9(7)
C11B C1B C7'B C3'B -140.9(6)
C2B C1B C7'B C3'B -16.3(7)
C6B C5B O5B C51B -171.1(7)
C4B C5B O5B C51B 9.7(10)
C7B C6B O6B C61B 2.3(11)
C5B C6B O6B C61B 174.7(7)
C7'B C1B C11B C16B -143.6(7)
C2B C1B C11B C16B 100.6(8)
C7'B C1B C11B C12B 39.5(9)
C2B C1B C11B C12B -76.3(8)
C16B C11B C12B C13B 1.2(10)
C1B C11B C12B C13B 178.3(6)
C11B C12B C13B O13B -180.0(6)
C11B C12B C13B C14B -2.1(10)
O13B C13B C14B O14B -2.0(8)
C12B C13B C14B O14B -180.0(6)
O13B C13B C14B C15B -179.1(5)
C12B C13B C14B C15B 2.9(9)
O14B C14B C15B C16B -179.8(6)
C13B C14B C15B C16B -2.9(9)
C14B C15B C16B C11B 2.2(10)
C12B C11B C16B C15B -1.3(11)
C1B C11B C16B C15B -178.3(6)
C14B C13B O13B C17B 157.4(6)
C12B C13B O13B C17B -24.7(9)
C13B C14B O14B C18B -177.8(6)
C15B C14B O14B C18B -0.9(9)
C3B C2B C21B C22B -52.4(7)
C1B C2B C21B C22B -172.6(5)
C3B C2B C21B C25B -167.6(6)
C1B C2B C21B C25B 72.2(7)
C25B C21B C22B O22B 93.0(8)
C2B C21B C22B O22B -27.0(9)
C25B C21B C22B O23B -88.8(6)
C2B C21B C22B O23B 151.2(5)
O22B C22B O23B C24B 3.6(10)
C21B C22B O23B C24B -174.7(6)
C22B C21B C25B O25B 104.5(8)
C2B C21B C25B O25B -138.0(7)
C22B C21B C25B O26B -74.1(7)
C2B C21B C25B O26B 43.4(8)
O25B C25B O26B C27B 8.2(11)
C21B C25B O26B C27B -173.2(6)
C3'B C3B C31B C32B -66.9(6)
C2B C3B C31B C32B 179.0(5)
C3B C31B C32B C33B -72.4(7)
C3B C31B C32B C36B 176.4(5)
C31B C32B C33B O33B -24.9(12)
C36B C32B C33B O33B 87.1(10)
C31B C32B C33B O34B 145.7(6)
C36B C32B C33B O34B -102.3(7)
O33B C33B O34B C35B 0.7(11)
C32B C33B O34B C35B -170.2(6)
C31B C32B C36B O36B 94.4(8)
C33B C32B C36B O36B -19.3(9)
C31B C32B C36B O37B -87.6(6)
C33B C32B C36B O37B 158.8(6)
O36B C36B O37B C38B -2.0(11)
C32B C36B O37B C38B 180.0(6)
